data_1510904
loop_
_publ_author_name
'Koester, C.'
'Hammerschmidt, A.'
'Jansen, C.'
'Krebs, B.'
'Kueper, J.'
'Lindemann, A.'
'Doech, M.'
'Kuchinke, J.'
'Pruss, T.'

_publ_section_title
;
 Syntheses and crystal structures of Rb2 B2 Se7, Tl2 B2 Se7, Cs3 B3 Se10,
 and Tl3 B3 Se10: new perseleno-selenoborates with polymeric anionic
 chains
;
_journal_name_full 'Zeitschrift fuer Anorganische und Allgemeine Chemie'
_journal_page_first 419
_journal_page_last 425
_journal_paper_doi 10.1002/1521-3749(200103)627:3<419::AID-ZAAC419>3.0.CO;2-Z
_journal_volume 627
_journal_year 2001
_chemical_formula_sum 'B3 Cs3 Se10'
_chemical_name_systematic 'Cs3 (B3 (Se2)4 Se2)'
_space_group_IT_number 2
_symmetry_space_group_name_Hall '-P 1'
_symmetry_space_group_name_H-M 'P -1'
_cell_angle_alpha 107.03
_cell_angle_beta 89.29
_cell_angle_gamma 101.19
_cell_formula_units_Z 2
_cell_length_a 7.5831
_cell_length_b 8.4643
_cell_length_c 15.276
_cell_volume 918.650
_citation_journal_id_ASTM ZAACAB
_cod_data_source_file boron_429.cif
_cod_data_source_block B3Cs3Se10
_cod_original_cell_volume 918.6505
_cod_database_code 1510904

loop_
_symmetry_equiv_pos_as_xyz
x,y,z
-x,-y,-z

loop_
_atom_site_label
_atom_site_type_symbol
_atom_site_fract_x
_atom_site_fract_y
_atom_site_fract_z
_atom_site_occupancy
_atom_site_U_iso_or_equiv
Se8 Se-1 0.30617 0.48404 0.37696 1 0.0
Cs3 Cs+1 0.95854 1.05899 0.2166 1 0.0
Cs1 Cs+1 0.33587 0.16637 0.48526 1 0.0
Cs2 Cs+1 0.75048 0.47787 0.1429 1 0.0
Se4 Se-1 0.20165 0.69461 0.10718 1 0.0
Se5 Se-1 0.515 0.85064 0.28146 1 0.0
Se3 Se-1 0.46377 1.06424 0.22013 1 0.0
Se10 Se-1 -0.15444 0.44646 0.38021 1 0.0
Se9 Se-1 0.14206 0.75458 0.5405 1 0.0
Se6 Se-1 0.28688 0.44878 0.21941 1 0.0
B1 B+3 0.3889 0.8971 0.0925 1 0.0
Se7 Se-1 0.07304 0.75918 0.32982 1 0.0
B2 B+3 0.2703 0.6945 0.2367 1 0.0
B3 B+3 0.0914 0.6022 0.4083 1 0.0
Se2 Se-1 0.58984 0.79142 0.02524 1 0.0
Se1 Se-1 0.2313 0.98349 0.01659 1 0.0
